data_7248204
loop_
_publ_author_name
'Lee, Pei-Chin'
'Huang, Tzu-Chiao'
'Wu, Jing-Yun'

_publ_section_title
;
 Wavelike zinc coordination polymers: anion-modulated ligand conformation
 and fluorescence detection of 4-aminobenzylamine
;
_journal_issue 13
_journal_name_full CrystEngComm
_journal_page_first 1819
_journal_page_last 1828
_journal_paper_doi 10.1039/D3CE01228J
_journal_volume 26
_journal_year 2024
_chemical_formula_sum 'C22 H15 Cl2 N3 Zn'
_chemical_formula_weight 457.64
_space_group_crystal_system orthorhombic
_space_group_IT_number 62
_space_group_name_Hall '-P 2ac 2n'
_space_group_name_H-M_alt 'P n m a'
_atom_sites_solution_hydrogens geom
_audit_creation_method SHELXL-2014/7
_audit_update_record
;
2024-02-05 deposited with the CCDC.	2024-02-20 downloaded from the CCDC.
;
_cell_angle_alpha 90
_cell_angle_beta 90
_cell_angle_gamma 90
_cell_formula_units_Z 4
_cell_length_a 11.7879(6)
_cell_length_b 15.0748(9)
_cell_length_c 11.0619(7)
_cell_measurement_reflns_used 9977
_cell_measurement_temperature 150(2)
_cell_measurement_theta_max 27.92
_cell_measurement_theta_min 3.46
_cell_volume 1965.7(2)
_computing_cell_refinement 'Bruker D8 Venture'
_computing_data_collection 'Bruker D8 Venture'
_computing_data_reduction 'Bruker SAINT'
_computing_molecular_graphics 'Bruker SHELXTL'
_computing_publication_material 'Bruker SHELXTL'
_computing_structure_refinement 'SHELXL-2014/7 (Sheldrick, 2014)'
_computing_structure_solution 'SIR92 (Giacovazzo et al, 1993)'
_diffrn_ambient_temperature 150(2)
_diffrn_measured_fraction_theta_full 0.998
_diffrn_measured_fraction_theta_max 0.996
_diffrn_measurement_device_type 'Photon 100 CMOS detector'
_diffrn_measurement_method 'phi and omega scans'
_diffrn_radiation_type MoK\a
_diffrn_radiation_wavelength 0.71073
_diffrn_reflns_av_R_equivalents 0.0433
_diffrn_reflns_av_unetI/netI 0.0183
_diffrn_reflns_Laue_measured_fraction_full 0.998
_diffrn_reflns_Laue_measured_fraction_max 0.996
_diffrn_reflns_limit_h_max 15
_diffrn_reflns_limit_h_min -15
_diffrn_reflns_limit_k_max 19
_diffrn_reflns_limit_k_min -19
_diffrn_reflns_limit_l_max 14
_diffrn_reflns_limit_l_min -14
_diffrn_reflns_number 30581
_diffrn_reflns_point_group_measured_fraction_full 0.998
_diffrn_reflns_point_group_measured_fraction_max 0.996
_diffrn_reflns_theta_full 25.242
_diffrn_reflns_theta_max 27.933
_diffrn_reflns_theta_min 2.864
_exptl_absorpt_coefficient_mu 1.534
_exptl_absorpt_correction_T_max 0.9281
_exptl_absorpt_correction_T_min 0.7039
_exptl_absorpt_correction_type multi-scan
_exptl_absorpt_process_details 'SADABS-2016/2 (Sheldrick, 2015)'
_exptl_crystal_colour colourless
_exptl_crystal_density_diffrn 1.546
_exptl_crystal_description needle
_exptl_crystal_F_000 928
_exptl_crystal_size_max 0.4
_exptl_crystal_size_mid 0.16
_exptl_crystal_size_min 0.1
_refine_diff_density_max 0.625
_refine_diff_density_min -0.444
_refine_diff_density_rms 0.111
_refine_ls_extinction_method none
_refine_ls_goodness_of_fit_ref 1.110
_refine_ls_hydrogen_treatment constr
_refine_ls_matrix_type full
_refine_ls_number_parameters 133
_refine_ls_number_reflns 2437
_refine_ls_number_restraints 0
_refine_ls_restrained_S_all 1.110
_refine_ls_R_factor_all 0.0565
_refine_ls_R_factor_gt 0.0428
_refine_ls_shift/su_max 0.000
_refine_ls_shift/su_mean 0.000
_refine_ls_structure_factor_coef Fsqd
_refine_ls_weighting_details 'w=1/[\s^2^(Fo^2^)+(0.0658P)^2^+4.6311P] where P=(Fo^2^+2Fc^2^)/3'
_refine_ls_weighting_scheme calc
_refine_ls_wR_factor_gt 0.1152
_refine_ls_wR_factor_ref 0.1356
_reflns_Friedel_coverage 0.000
_reflns_number_gt 2033
_reflns_number_total 2437
_reflns_threshold_expression 'I > 2\s(I)'
_cod_data_source_file d3ce01228j2.cif
_cod_data_source_block shelx
_cod_depositor_comments 'Adding full bibliography for 7248204--7248205.cif.'
_cod_database_code 7248204
_shelx_shelxl_version_number 2014/7
_shelx_space_group_comment
;
The symmetry employed for this shelxl refinement is uniquely defined
by the following loop, which should always be used as a source of
symmetry information in preference to the above space-group names.
They are only intended as comments.
;

loop_
_space_group_symop_operation_xyz
'x, y, z'
'-x+1/2, -y, z+1/2'
'x+1/2, -y+1/2, -z+1/2'
'-x, y+1/2, -z'
'-x, -y, -z'
'x-1/2, y, -z-1/2'
'-x-1/2, y-1/2, z-1/2'
'x, -y-1/2, z'

loop_
_atom_site_label
_atom_site_type_symbol
_atom_site_fract_x
_atom_site_fract_y
_atom_site_fract_z
_atom_site_U_iso_or_equiv
_atom_site_adp_type
_atom_site_occupancy
_atom_site_site_symmetry_order
_atom_site_calc_flag
_atom_site_refinement_flags_posn
_atom_site_refinement_flags_adp
_atom_site_refinement_flags_occupancy
_atom_site_disorder_assembly
_atom_site_disorder_group
C1 C 0.4425(2) -0.1751(2) 0.8345(3) 0.0252(6) Uani 1 1 d . . . . .
C2 C 0.4293(3) -0.0858(2) 0.8638(3) 0.0267(6) Uani 1 1 d . . . . .
H2 H 0.3801 -0.0678 0.9273 0.032 Uiso 1 1 calc R U . . .
C3 C 0.4907(3) -0.0239(2) 0.7970(3) 0.0256(6) Uani 1 1 d . . . . .
H3 H 0.4834 0.0373 0.8161 0.031 Uiso 1 1 calc R U . . .
C4 C 0.5633(2) -0.0494(2) 0.7019(2) 0.0217(6) Uani 1 1 d . . . . .
C5 C 0.5760(2) -0.1389(2) 0.6743(3) 0.0222(6) Uani 1 1 d . . . . .
H5 H 0.6247 -0.1568 0.6104 0.027 Uiso 1 1 calc R U . . .
C6 C 0.5170(2) -0.20200(19) 0.7410(3) 0.0217(6) Uani 1 1 d . . . . .
C7 C 0.6812(2) 0.0886(2) 0.6867(3) 0.0227(6) Uani 1 1 d . . . . .
H7 H 0.6665 0.0993 0.7698 0.027 Uiso 1 1 calc R U . . .
C8 C 0.6300(2) 0.01591(19) 0.6316(3) 0.0214(5) Uani 1 1 d . . . . .
C9 C 0.6492(3) 0.0039(2) 0.5080(3) 0.0238(6) Uani 1 1 d . . . . .
H9 H 0.6139 -0.0439 0.4666 0.029 Uiso 1 1 calc R U . . .
C10 C 0.7197(3) 0.0618(2) 0.4456(3) 0.0279(6) Uani 1 1 d . . . . .
H10 H 0.7327 0.0547 0.3614 0.033 Uiso 1 1 calc R U . . .
C11 C 0.7710(3) 0.1304(2) 0.5097(3) 0.0270(6) Uani 1 1 d . . . . .
H11 H 0.8221 0.1685 0.4685 0.032 Uiso 1 1 calc R U . . .
Cl1 Cl 0.80232(10) 0.2500 0.90862(10) 0.0342(3) Uani 1 2 d S T P . .
Cl2 Cl 1.00769(10) 0.2500 0.65678(12) 0.0381(3) Uani 1 2 d S T P . .
N1 N 0.3956(3) -0.2500 0.8857(3) 0.0275(8) Uani 1 2 d S T P . .
H1 H 0.3435 -0.2500 0.9427 0.033 Uiso 1 2 calc R U P . .
N2 N 0.7510(2) 0.14462(17) 0.6269(2) 0.0240(5) Uani 1 1 d . . . . .
Zn1 Zn 0.82689(4) 0.2500 0.71045(4) 0.02264(17) Uani 1 2 d S T P . .

loop_
_atom_site_aniso_label
_atom_site_aniso_U_11
_atom_site_aniso_U_22
_atom_site_aniso_U_33
_atom_site_aniso_U_23
_atom_site_aniso_U_13
_atom_site_aniso_U_12
C1 0.0203(13) 0.0308(16) 0.0244(14) -0.0006(12) 0.0030(11) 0.0010(11)
C2 0.0241(14) 0.0319(16) 0.0242(14) -0.0043(12) 0.0047(12) 0.0029(12)
C3 0.0235(14) 0.0237(14) 0.0295(15) -0.0049(11) 0.0018(11) 0.0026(11)
C4 0.0192(13) 0.0224(14) 0.0234(13) -0.0028(11) -0.0014(10) -0.0008(10)
C5 0.0207(13) 0.0221(13) 0.0239(13) -0.0015(11) 0.0040(11) 0.0013(10)
C6 0.0198(13) 0.0243(14) 0.0210(13) -0.0019(11) 0.0019(11) -0.0004(10)
C7 0.0224(14) 0.0213(14) 0.0244(14) -0.0017(11) 0.0019(11) 0.0032(10)
C8 0.0188(12) 0.0205(13) 0.0250(13) -0.0002(11) -0.0008(10) 0.0035(10)
C9 0.0252(13) 0.0218(13) 0.0245(13) -0.0040(11) -0.0024(11) 0.0033(11)
C10 0.0302(15) 0.0282(15) 0.0253(14) -0.0017(12) 0.0018(12) 0.0001(12)
C11 0.0299(15) 0.0234(14) 0.0277(15) 0.0019(12) 0.0029(12) -0.0017(12)
Cl1 0.0306(6) 0.0499(7) 0.0221(5) 0.000 0.0012(4) 0.000
Cl2 0.0248(5) 0.0464(7) 0.0432(7) 0.000 0.0070(5) 0.000
N1 0.0244(17) 0.033(2) 0.0253(18) 0.000 0.0087(15) 0.000
N2 0.0249(12) 0.0224(12) 0.0247(12) -0.0009(10) 0.0000(10) 0.0016(9)
Zn1 0.0235(3) 0.0213(3) 0.0231(3) 0.000 0.00089(18) 0.000

loop_
_atom_type_symbol
_atom_type_description
_atom_type_scat_dispersion_real
_atom_type_scat_dispersion_imag
_atom_type_scat_source
C C 0.0033 0.0016 'International Tables Vol C Tables 4.2.6.8 and 6.1.1.4'
H H 0.0000 0.0000 'International Tables Vol C Tables 4.2.6.8 and 6.1.1.4'
N N 0.0061 0.0033 'International Tables Vol C Tables 4.2.6.8 and 6.1.1.4'
Cl Cl 0.1484 0.1585 'International Tables Vol C Tables 4.2.6.8 and 6.1.1.4'
Zn Zn 0.2839 1.4301 'International Tables Vol C Tables 4.2.6.8 and 6.1.1.4'

loop_
_geom_angle_atom_site_label_1
_geom_angle_atom_site_label_2
_geom_angle_atom_site_label_3
_geom_angle
_geom_angle_site_symmetry_1
_geom_angle_site_symmetry_3
_geom_angle_publ_flag
N1 C1 C2 130.6(3) . . ?
N1 C1 C6 108.3(3) . . ?
C2 C1 C6 121.1(3) . . ?
C1 C2 C3 117.8(3) . . ?
C1 C2 H2 121.1 . . ?
C3 C2 H2 121.1 . . ?
C2 C3 C4 121.9(3) . . ?
C2 C3 H3 119.1 . . ?
C4 C3 H3 119.1 . . ?
C5 C4 C3 119.6(3) . . ?
C5 C4 C8 118.1(3) . . ?
C3 C4 C8 122.3(3) . . ?
C6 C5 C4 119.5(3) . . ?
C6 C5 H5 120.2 . . ?
C4 C5 H5 120.2 . . ?
C5 C6 C1 120.1(3) . . ?
C5 C6 C6 133.16(17) . 8 ?
C1 C6 C6 106.64(18) . 8 ?
N2 C7 C8 122.8(3) . . ?
N2 C7 H7 118.6 . . ?
C8 C7 H7 118.6 . . ?
C7 C8 C9 117.4(3) . . ?
C7 C8 C4 121.6(3) . . ?
C9 C8 C4 120.9(3) . . ?
C10 C9 C8 120.1(3) . . ?
C10 C9 H9 119.9 . . ?
C8 C9 H9 119.9 . . ?
C9 C10 C11 118.2(3) . . ?
C9 C10 H10 120.9 . . ?
C11 C10 H10 120.9 . . ?
N2 C11 C10 122.5(3) . . ?
N2 C11 H11 118.7 . . ?
C10 C11 H11 118.7 . . ?
C1 N1 C1 109.9(3) 8 . ?
C1 N1 H1 125.0 8 . ?
C1 N1 H1 125.0 . . ?
C11 N2 C7 118.8(3) . . ?
C11 N2 Zn1 119.1(2) . . ?
C7 N2 Zn1 122.1(2) . . ?
N2 Zn1 N2 102.00(14) . 8_565 ?
N2 Zn1 Cl1 113.00(8) . . ?
N2 Zn1 Cl1 113.00(8) 8_565 . ?
N2 Zn1 Cl2 107.49(8) . . ?
N2 Zn1 Cl2 107.49(8) 8_565 . ?
Cl1 Zn1 Cl2 113.10(5) . . ?

loop_
_geom_bond_atom_site_label_1
_geom_bond_atom_site_label_2
_geom_bond_distance
_geom_bond_site_symmetry_2
_geom_bond_publ_flag
C1 N1 1.379(4) . ?
C1 C2 1.393(4) . ?
C1 C6 1.416(4) . ?
C2 C3 1.394(4) . ?
C2 H2 0.9500 . ?
C3 C4 1.409(4) . ?
C3 H3 0.9500 . ?
C4 C5 1.393(4) . ?
C4 C8 1.481(4) . ?
C5 C6 1.390(4) . ?
C5 H5 0.9500 . ?
C6 C6 1.447(6) 8 ?
C7 N2 1.351(4) . ?
C7 C8 1.391(4) . ?
C7 H7 0.9500 . ?
C8 C9 1.397(4) . ?
C9 C10 1.389(4) . ?
C9 H9 0.9500 . ?
C10 C11 1.392(4) . ?
C10 H10 0.9500 . ?
C11 N2 1.335(4) . ?
C11 H11 0.9500 . ?
Cl1 Zn1 2.2112(12) . ?
Cl2 Zn1 2.2124(12) . ?
N1 C1 1.379(4) 8 ?
N1 H1 0.8800 . ?
N2 Zn1 2.044(3) . ?
Zn1 N2 2.044(3) 8_565 ?

loop_
_geom_torsion_atom_site_label_1
_geom_torsion_atom_site_label_2
_geom_torsion_atom_site_label_3
_geom_torsion_atom_site_label_4
_geom_torsion
_geom_torsion_site_symmetry_1
_geom_torsion_site_symmetry_2
_geom_torsion_site_symmetry_3
_geom_torsion_site_symmetry_4
_geom_torsion_publ_flag
N1 C1 C2 C3 178.4(3) . . . . ?
C6 C1 C2 C3 0.9(5) . . . . ?
C1 C2 C3 C4 0.5(5) . . . . ?
C2 C3 C4 C5 -1.0(4) . . . . ?
C2 C3 C4 C8 -179.1(3) . . . . ?
C3 C4 C5 C6 0.0(4) . . . . ?
C8 C4 C5 C6 178.2(3) . . . . ?
C4 C5 C6 C1 1.4(4) . . . . ?
C4 C5 C6 C6 -175.25(17) . . . 8 ?
N1 C1 C6 C5 -179.8(3) . . . . ?
C2 C1 C6 C5 -1.8(4) . . . . ?
N1 C1 C6 C6 -2.4(3) . . . 8 ?
C2 C1 C6 C6 175.6(2) . . . 8 ?
N2 C7 C8 C9 -2.7(4) . . . . ?
N2 C7 C8 C4 173.8(3) . . . . ?
C5 C4 C8 C7 -138.9(3) . . . . ?
C3 C4 C8 C7 39.3(4) . . . . ?
C5 C4 C8 C9 37.5(4) . . . . ?
C3 C4 C8 C9 -144.3(3) . . . . ?
C7 C8 C9 C10 1.9(4) . . . . ?
C4 C8 C9 C10 -174.6(3) . . . . ?
C8 C9 C10 C11 0.8(5) . . . . ?
C9 C10 C11 N2 -2.9(5) . . . . ?
C2 C1 N1 C1 -173.7(2) . . . 8 ?
C6 C1 N1 C1 4.0(5) . . . 8 ?
C10 C11 N2 C7 2.2(5) . . . . ?
C10 C11 N2 Zn1 -177.9(2) . . . . ?
C8 C7 N2 C11 0.7(4) . . . . ?
C8 C7 N2 Zn1 -179.1(2) . . . . ?
